data_4511882
loop_
_publ_author_name
'Harada, Jun'
'Ogawa, Keiichiro'

_publ_section_title
;
 What Molecules Are Likely or Unlikely To Undergo Pedal Motions in
 Crystals?
;
_journal_issue 10
_journal_name_full 'Crystal Growth &amp; Design'
_journal_page_first 5182
_journal_paper_doi 10.1021/cg500962y
_journal_volume 14
_journal_year 2014
_chemical_formula_moiety 'C14 H10 Cl2'
_chemical_formula_sum 'C14 H10 Cl2'
_chemical_formula_weight 249.12
_chemical_name_systematic
;
 ?
;
_space_group_crystal_system monoclinic
_space_group_IT_number 14
_space_group_name_Hall '-P 2yn'
_space_group_name_H-M_alt 'P 1 21/n 1'
_symmetry_space_group_name_Hall '-P 2yn'
_symmetry_space_group_name_H-M 'P 1 21/n 1'
_atom_sites_solution_hydrogens geom
_atom_sites_solution_primary direct
_audit_creation_date 2014-06-26
_audit_creation_method
;
Olex2 1.2
(compiled 2014.06.23 svn.r2946 for OlexSys, GUI svn.r4855)
;
_cell_angle_alpha 90
_cell_angle_beta 110.947(1)
_cell_angle_gamma 90
_cell_formula_units_Z 2
_cell_length_a 5.6669(3)
_cell_length_b 17.2268(8)
_cell_length_c 6.3486(3)
_cell_measurement_reflns_used 6481
_cell_measurement_temperature 200
_cell_measurement_theta_max 30.018
_cell_measurement_theta_min 2.365
_cell_volume 578.81(5)
_computing_cell_refinement 'SAINT v6.28A (Bruker, 2002)'
_computing_data_collection 'SMART v5.054 (Bruker, 1998)'
_computing_data_reduction 'SAINT v6.28A (Bruker, 2002)'
_computing_molecular_graphics 'Ortep-3 for Windows (Farrugia, 2012)'
_computing_publication_material 'Olex2 (Dolomanov et al., 2009)'
_computing_structure_refinement 'ShelXL (Sheldrick, 2008)'
_computing_structure_solution 'ShelXS (Sheldrick, 2008)'
_diffrn_ambient_temperature 200
_diffrn_detector_area_resol_mean 8.192
_diffrn_measured_fraction_theta_full 0.999
_diffrn_measured_fraction_theta_max 0.998
_diffrn_measurement_device_type 'Bruker SMART 1000'
_diffrn_measurement_method \w_scan
_diffrn_radiation_type MoK\a
_diffrn_radiation_wavelength 0.71073
_diffrn_reflns_av_R_equivalents 0.0147
_diffrn_reflns_av_unetI/netI 0.0095
_diffrn_reflns_Laue_measured_fraction_full 0.999
_diffrn_reflns_Laue_measured_fraction_max 0.998
_diffrn_reflns_limit_h_max 7
_diffrn_reflns_limit_h_min -7
_diffrn_reflns_limit_k_max 24
_diffrn_reflns_limit_k_min -24
_diffrn_reflns_limit_l_max 8
_diffrn_reflns_limit_l_min -8
_diffrn_reflns_number 8766
_diffrn_reflns_point_group_measured_fraction_full 0.999
_diffrn_reflns_point_group_measured_fraction_max 0.998
_diffrn_reflns_theta_full 25.242
_diffrn_reflns_theta_max 30.018
_diffrn_reflns_theta_min 2.365
_diffrn_source 'sealed X-ray tube'
_exptl_absorpt_coefficient_mu 0.526
_exptl_absorpt_correction_T_max 1
_exptl_absorpt_correction_T_min 0.942891
_exptl_absorpt_correction_type multi-scan
_exptl_absorpt_process_details
'SADABS v.2.03 (Bruker,200?) was used for absorption correction. R(int) was 0.0232 before and 0.0146 after correction. The Ratio of minimum to maximum transmission is 0.9429. The \l/2 correction factor is 0.0015.'
_exptl_crystal_colour colourless
_exptl_crystal_colour_primary colourless
_exptl_crystal_density_diffrn 1.429
_exptl_crystal_description block
_exptl_crystal_F_000 256
_exptl_crystal_size_max 0.44
_exptl_crystal_size_mid 0.44
_exptl_crystal_size_min 0.2
_refine_diff_density_max 0.243
_refine_diff_density_min -0.161
_refine_diff_density_rms 0.034
_refine_ls_extinction_method none
_refine_ls_goodness_of_fit_ref 1.080
_refine_ls_hydrogen_treatment constr
_refine_ls_matrix_type full
_refine_ls_number_parameters 106
_refine_ls_number_reflns 1674
_refine_ls_number_restraints 251
_refine_ls_restrained_S_all 1.027
_refine_ls_R_factor_all 0.0237
_refine_ls_R_factor_gt 0.0224
_refine_ls_shift/su_max 0.000
_refine_ls_shift/su_mean 0.000
_refine_ls_structure_factor_coef Fsqd
_refine_ls_weighting_details 'w=1/[\s^2^(Fo^2^)+(0.0282P)^2^+0.1069P] where P=(Fo^2^+2Fc^2^)/3'
_refine_ls_weighting_scheme calc
_refine_ls_wR_factor_gt 0.0588
_refine_ls_wR_factor_ref 0.0596
_reflns_Friedel_coverage 0.000
_reflns_number_gt 1591
_reflns_number_total 1674
_reflns_threshold_expression 'I > 2\s(I)'
_cod_data_source_file cg500962y_si_001.cif
_cod_data_source_block aaClEST200K
_cod_depositor_comments 'Adding full bibliography for 4511872--4511883.cif.'
_cod_database_code 4511882
_shelxl_version_number 2013-4
_shelx_space_group_comment
;
The symmetry employed for this shelxl refinement is uniquely defined
by the following loop, which should always be used as a source of
symmetry information in preference to the above space-group names.
They are only intended as comments.
;
_shelx_estimated_absorpt_t_max 0.902
_shelx_estimated_absorpt_t_min 0.801
_olex2_refinement_description
;
1. Fixed Uiso
 At 1.2 times of:
  All C(H) groups
2. Restrained distances
 C7-C7_$1 \\sim C7'-C7'_$1
 with sigma of 0.02
3. Uiso/Uaniso restraints and constraints
All non-hydrogen atoms have similar U: within 1.7A with sigma of 0.04 and sigma
for terminal atoms of 0.08
4. Rigid body (RIGU) restrains
 All non-hydrogen atoms
 with sigma for 1-2 distances of 0.004 and sigma for 1-3 distances of 0.004
5. Same fragment restrains
{C1, C2, C3, C4, C5, C6, C7, Cl1}
as
{C1', C2', C3', C4', C5', C6', C7', Cl1'}
6. Others
 Sof(C1')=Sof(C2')=Sof(H2')=Sof(C3')=Sof(H3')=Sof(C4')=Sof(H4')=Sof(C5')=
 Sof(H5')=Sof(C6')=Sof(H6')=Sof(C7')=Sof(Cl1')=1-FVAR(1)
 Sof(C1)=Sof(C2)=Sof(H2)=Sof(C3)=Sof(H3)=Sof(C4)=Sof(H4)=Sof(C5)=Sof(H5)=
 Sof(C6)=Sof(H6)=Sof(C7)=Sof(Cl1)=FVAR(1)
7.a Aromatic/amide H refined with riding coordinates:
 C2(H2), C3(H3), C4(H4), C5(H5), C6(H6), C2'(H2'), C3'(H3'), C4'(H4'),
 C5'(H5'), C6'(H6')
;
_olex2_submission_special_instructions 'No special instructions were received'

loop_
_space_group_symop_operation_xyz
'x, y, z'
'-x+1/2, y+1/2, -z+1/2'
'-x, -y, -z'
'x-1/2, -y-1/2, z-1/2'

loop_
_atom_site_label
_atom_site_type_symbol
_atom_site_fract_x
_atom_site_fract_y
_atom_site_fract_z
_atom_site_U_iso_or_equiv
_atom_site_adp_type
_atom_site_occupancy
_atom_site_site_symmetry_order
_atom_site_calc_flag
_atom_site_refinement_flags_posn
_atom_site_refinement_flags_occupancy
_atom_site_disorder_assembly
_atom_site_disorder_group
C1 C 0.5444(3) 0.41017(7) 0.1996(2) 0.0266(3) Uani 0.740(4) 1 d . P A 1
C2 C 0.4371(4) 0.40259(12) 0.3642(3) 0.0311(4) Uani 0.740(4) 1 d . P A 1
H2 H 0.2998 0.4349 0.3605 0.037 Uiso 0.740(4) 1 calc R P A 1
C3 C 0.5302(8) 0.3480(2) 0.5335(8) 0.0316(8) Uani 0.740(4) 1 d . P A 1
H3 H 0.4626 0.3443 0.6502 0.038 Uiso 0.740(4) 1 calc R P A 1
C4 C 0.7205(9) 0.2992(3) 0.5320(8) 0.0441(12) Uani 0.740(4) 1 d . P A 1
H4 H 0.7745 0.2589 0.6408 0.053 Uiso 0.740(4) 1 calc R P A 1
C5 C 0.8331(8) 0.3077(2) 0.3774(7) 0.0415(10) Uani 0.740(4) 1 d . P A 1
H5 H 0.9735 0.2759 0.3868 0.050 Uiso 0.740(4) 1 calc R P A 1
C6 C 0.7460(4) 0.36198(10) 0.2059(3) 0.0309(3) Uani 0.740(4) 1 d . P A 1
H6 H 0.8215 0.3665 0.0948 0.037 Uiso 0.740(4) 1 calc R P A 1
C7 C 0.4435(2) 0.46788(6) 0.01583(18) 0.0264(3) Uani 0.740(4) 1 d . P A 1
Cl1 Cl 0.14427(13) 0.44514(5) -0.17924(13) 0.0281(2) Uani 0.740(4) 1 d . P A 1
C1' C 0.6306(9) 0.4201(2) 0.2340(7) 0.0254(9) Uiso 0.260(4) 1 d . P A 2
C2' C 0.4919(12) 0.4128(4) 0.3733(12) 0.0336(16) Uiso 0.260(4) 1 d . P A 2
H2' H 0.3708 0.4511 0.3714 0.040 Uiso 0.260(4) 1 calc R P A 2
C3' C 0.531(3) 0.3493(9) 0.515(3) 0.050(4) Uiso 0.260(4) 1 d . P A 2
H3' H 0.4198 0.3410 0.5954 0.060 Uiso 0.260(4) 1 calc R P A 2
C4' C 0.7312(18) 0.2966(5) 0.5440(17) 0.0196(17) Uiso 0.260(4) 1 d . P A 2
H4' H 0.7823 0.2599 0.6635 0.024 Uiso 0.260(4) 1 calc R P A 2
C5' C 0.8528(18) 0.3022(5) 0.3806(14) 0.0186(14) Uiso 0.260(4) 1 d . P A 2
H5' H 0.9631 0.2622 0.3691 0.022 Uiso 0.260(4) 1 calc R P A 2
C6' C 0.8087(11) 0.3653(4) 0.2427(10) 0.0320(14) Uiso 0.260(4) 1 d . P A 2
H6' H 0.9054 0.3715 0.1486 0.038 Uiso 0.260(4) 1 calc R P A 2
C7' C 0.5982(6) 0.49048(19) 0.0896(5) 0.0270(10) Uiso 0.260(4) 1 d . P A 2
Cl1' Cl 0.8543(7) 0.5548(2) 0.1799(7) 0.0617(17) Uiso 0.260(4) 1 d . P A 2

loop_
_atom_site_aniso_label
_atom_site_aniso_U_11
_atom_site_aniso_U_22
_atom_site_aniso_U_33
_atom_site_aniso_U_23
_atom_site_aniso_U_13
_atom_site_aniso_U_12
C1 0.0243(7) 0.0250(5) 0.0288(6) -0.0009(4) 0.0075(5) -0.0015(5)
C2 0.0306(9) 0.0309(7) 0.0342(7) 0.0009(5) 0.0147(6) 0.0034(7)
C3 0.0347(11) 0.0341(11) 0.0281(9) 0.0041(5) 0.0140(7) 0.0002(4)
C4 0.0449(15) 0.0391(13) 0.0406(15) 0.0116(7) 0.0060(8) 0.0031(6)
C5 0.0327(13) 0.0369(13) 0.0506(13) -0.0008(7) 0.0096(7) 0.0093(7)
C6 0.0295(8) 0.0320(7) 0.0316(8) -0.0020(5) 0.0113(7) -0.0001(6)
C7 0.0229(5) 0.0284(6) 0.0260(5) -0.0018(4) 0.0065(4) -0.0004(4)
Cl1 0.0197(2) 0.0291(2) 0.0290(2) -0.00063(9) 0.00087(11) -0.00693(9)

loop_
_atom_type_symbol
_atom_type_description
_atom_type_scat_dispersion_real
_atom_type_scat_dispersion_imag
_atom_type_scat_source
C C 0.0033 0.0016 'International Tables Vol C Tables 4.2.6.8 and 6.1.1.4'
H H 0.0000 0.0000 'International Tables Vol C Tables 4.2.6.8 and 6.1.1.4'
Cl Cl 0.1484 0.1585 'International Tables Vol C Tables 4.2.6.8 and 6.1.1.4'

loop_
_geom_angle_atom_site_label_1
_geom_angle_atom_site_label_2
_geom_angle_atom_site_label_3
_geom_angle
_geom_angle_site_symmetry_1
C2 C1 C6 119.61(13) .
C2 C1 C7 120.34(13) .
C6 C1 C7 120.05(12) .
C1 C2 H2 120.0 .
C3 C2 C1 120.0(2) .
C3 C2 H2 120.0 .
C2 C3 H3 120.2 .
C4 C3 C2 119.6(3) .
C4 C3 H3 120.2 .
C3 C4 H4 119.5 .
C5 C4 C3 121.0(4) .
C5 C4 H4 119.5 .
C4 C5 H5 119.5 .
C4 C5 C6 120.9(3) .
C6 C5 H5 119.5 .
C1 C6 H6 120.7 .
C5 C6 C1 118.7(2) .
C5 C6 H6 120.7 .
C1 C7 Cl1 114.23(10) .
C7 C7 C1 127.28(14) 3_665
C7 C7 Cl1 118.48(12) 3_665
C2' C1' C7' 119.6(4) .
C6' C1' C2' 119.4(5) .
C6' C1' C7' 120.9(4) .
C1' C2' H2' 120.2 .
C1' C2' C3' 119.6(8) .
C3' C2' H2' 120.2 .
C2' C3' H3' 119.2 .
C2' C3' C4' 121.6(11) .
C4' C3' H3' 119.2 .
C3' C4' H4' 122.2 .
C3' C4' C5' 115.7(9) .
C5' C4' H4' 122.2 .
C4' C5' H5' 120.3 .
C6' C5' C4' 119.5(8) .
C6' C5' H5' 120.3 .
C1' C6' H6' 118.6 .
C5' C6' C1' 122.7(6) .
C5' C6' H6' 118.6 .
C1' C7' Cl1' 114.0(3) .
C7' C7' C1' 127.9(4) 3_665
C7' C7' Cl1' 118.1(4) 3_665

loop_
_geom_bond_atom_site_label_1
_geom_bond_atom_site_label_2
_geom_bond_distance
_geom_bond_site_symmetry_2
C1 C2 1.390(2) .
C1 C6 1.401(2) .
C1 C7 1.4830(16) .
C2 H2 0.9500 .
C2 C3 1.383(3) .
C3 H3 0.9500 .
C3 C4 1.370(4) .
C4 H4 0.9500 .
C4 C5 1.356(5) .
C5 H5 0.9500 .
C5 C6 1.386(4) .
C6 H6 0.9500 .
C7 C7 1.330(2) 3_665
C7 Cl1 1.7494(12) .
C1' C2' 1.383(7) .
C1' C6' 1.368(7) .
C1' C7' 1.491(5) .
C2' H2' 0.9500 .
C2' C3' 1.384(12) .
C3' H3' 0.9500 .
C3' C4' 1.415(13) .
C4' H4' 0.9500 .
C4' C5' 1.439(9) .
C5' H5' 0.9500 .
C5' C6' 1.361(9) .
C6' H6' 0.9500 .
C7' C7' 1.317(6) 3_665
C7' Cl1' 1.751(5) .

loop_
_geom_torsion_atom_site_label_1
_geom_torsion_atom_site_label_2
_geom_torsion_atom_site_label_3
_geom_torsion_atom_site_label_4
_geom_torsion
_geom_torsion_site_symmetry_4
C1 C2 C3 C4 -2.9(6) .
C2 C1 C6 C5 0.1(3) .
C2 C1 C7 C7 111.3(2) 3_665
C2 C1 C7 Cl1 -69.96(17) .
C2 C3 C4 C5 5.3(8) .
C3 C4 C5 C6 -5.0(8) .
C4 C5 C6 C1 2.2(6) .
C6 C1 C2 C3 0.3(4) .
C6 C1 C7 C7 -69.8(2) 3_665
C6 C1 C7 Cl1 108.93(15) .
C7 C1 C2 C3 179.2(3) .
C7 C1 C6 C5 -178.8(3) .
C1' C2' C3' C4' 8(2) .
C2' C1' C6' C5' 1.4(9) .
C2' C1' C7' C7' -70.8(7) 3_665
C2' C1' C7' Cl1' 107.7(5) .
C2' C3' C4' C5' -14(2) .
C3' C4' C5' C6' 13.4(15) .
C4' C5' C6' C1' -7.6(12) .
C6' C1' C2' C3' -1.5(12) .
C6' C1' C7' C7' 113.9(6) 3_665
C6' C1' C7' Cl1' -67.6(5) .
C7' C1' C2' C3' -176.9(11) .
C7' C1' C6' C5' 176.7(6) .
